data_7157763
loop_
_publ_author_name
'Lin, Xinxin'
'Zeng, Cuilian'
'Liu, Chengkou'
'Fang, Zheng'
'Guo, Kai'

_publ_section_title
;
 C-5 selective chlorination of 8-aminoquinoline amides using
 dichloromethane.
;
_journal_issue 6
_journal_name_full 'Organic &amp; biomolecular chemistry'
_journal_page_first 1352
_journal_page_last 1357
_journal_paper_doi 10.1039/d0ob02055a
_journal_volume 19
_journal_year 2021
_chemical_formula_sum 'C16 H11 Cl N2 O'
_chemical_formula_weight 282.72
_space_group_crystal_system monoclinic
_space_group_IT_number 15
_space_group_name_Hall '-C 2yc'
_space_group_name_H-M_alt 'C 1 2/c 1'
_atom_sites_solution_hydrogens geom
_audit_creation_method SHELXL-2014/7
_audit_update_record
;
2019-08-12 deposited with the CCDC.	2020-11-27 downloaded from the CCDC.
;
_cell_angle_alpha 90
_cell_angle_beta 107.01(3)
_cell_angle_gamma 90
_cell_formula_units_Z 8
_cell_length_a 18.614(4)
_cell_length_b 9.1120(18)
_cell_length_c 16.553(3)
_cell_measurement_reflns_used 25
_cell_measurement_temperature 293(2)
_cell_measurement_theta_max 14
_cell_measurement_theta_min 9
_cell_volume 2684.7(10)
_computing_structure_refinement 'SHELXL-2014/7 (Sheldrick, 2014)'
_diffrn_ambient_temperature 293(2)
_diffrn_measured_fraction_theta_full 1.000
_diffrn_measured_fraction_theta_max 1.000
_diffrn_measurement_device_type 'Nonius CAD4'
_diffrn_measurement_method \w/2\q
_diffrn_radiation_type MoK\a
_diffrn_radiation_wavelength 0.71073
_diffrn_reflns_av_R_equivalents 0.0565
_diffrn_reflns_av_unetI/netI 0.0613
_diffrn_reflns_Laue_measured_fraction_full 1.000
_diffrn_reflns_Laue_measured_fraction_max 1.000
_diffrn_reflns_limit_h_max 22
_diffrn_reflns_limit_h_min -22
_diffrn_reflns_limit_k_max 0
_diffrn_reflns_limit_k_min -10
_diffrn_reflns_limit_l_max 19
_diffrn_reflns_limit_l_min -19
_diffrn_reflns_number 4934
_diffrn_reflns_point_group_measured_fraction_full 1.000
_diffrn_reflns_point_group_measured_fraction_max 1.000
_diffrn_reflns_theta_full 25.242
_diffrn_reflns_theta_max 25.366
_diffrn_reflns_theta_min 2.288
_exptl_absorpt_coefficient_mu 0.280
_exptl_absorpt_correction_type none
_exptl_crystal_colour white
_exptl_crystal_density_diffrn 1.399
_exptl_crystal_description solid
_exptl_crystal_F_000 1168
_exptl_crystal_size_max 0.200
_exptl_crystal_size_mid 0.100
_exptl_crystal_size_min 0.100
_refine_diff_density_max 0.184
_refine_diff_density_min -0.462
_refine_diff_density_rms 0.078
_refine_ls_extinction_method none
_refine_ls_goodness_of_fit_ref 1.004
_refine_ls_hydrogen_treatment constr
_refine_ls_matrix_type full
_refine_ls_number_parameters 181
_refine_ls_number_reflns 2470
_refine_ls_number_restraints 0
_refine_ls_restrained_S_all 1.004
_refine_ls_R_factor_all 0.0763
_refine_ls_R_factor_gt 0.0536
_refine_ls_shift/su_max 0.000
_refine_ls_shift/su_mean 0.000
_refine_ls_structure_factor_coef Fsqd
_refine_ls_weighting_details 'w=1/[\s^2^(Fo^2^)+(0.1000P)^2^+0.1500P] where P=(Fo^2^+2Fc^2^)/3'
_refine_ls_weighting_scheme calc
_refine_ls_wR_factor_gt 0.1400
_refine_ls_wR_factor_ref 0.1581
_reflns_Friedel_coverage 0.000
_reflns_number_gt 1787
_reflns_number_total 2470
_reflns_threshold_expression 'I > 2\s(I)'
_cod_data_source_file d0ob02055a2.cif
_cod_data_source_block X
_cod_depositor_comments 'Adding full bibliography for 7157763.cif.'
_cod_original_cell_volume 2684.8(10)
_cod_original_sg_symbol_H-M 'C 2/c'
_cod_database_code 7157763
_shelx_shelxl_version_number 2014/7
_shelx_space_group_comment
;
The symmetry employed for this shelxl refinement is uniquely defined
by the following loop, which should always be used as a source of
symmetry information in preference to the above space-group names.
They are only intended as comments.
;
_shelx_estimated_absorpt_t_min 0.946
_shelx_estimated_absorpt_t_max 0.973

loop_
_space_group_symop_operation_xyz
'x, y, z'
'-x, y, -z+1/2'
'x+1/2, y+1/2, z'
'-x+1/2, y+1/2, -z+1/2'
'-x, -y, -z'
'x, -y, z-1/2'
'-x+1/2, -y+1/2, -z'
'x+1/2, -y+1/2, z-1/2'

loop_
_atom_site_label
_atom_site_type_symbol
_atom_site_fract_x
_atom_site_fract_y
_atom_site_fract_z
_atom_site_U_iso_or_equiv
_atom_site_adp_type
_atom_site_occupancy
_atom_site_site_symmetry_order
_atom_site_calc_flag
_atom_site_refinement_flags_posn
_atom_site_refinement_flags_adp
_atom_site_refinement_flags_occupancy
_atom_site_disorder_assembly
_atom_site_disorder_group
Cl Cl 0.09931(5) 0.45280(9) 0.20350(5) 0.0825(3) Uani 1 1 d . . . . .
O O -0.15438(11) 0.9292(3) -0.04808(13) 0.0832(6) Uani 1 1 d . . . . .
C1 C 0.05465(12) 0.7011(3) -0.00677(14) 0.0492(5) Uani 1 1 d . . . . .
N1 N 0.08311(10) 0.7380(2) -0.07176(13) 0.0577(5) Uani 1 1 d . . . . .
N2 N -0.04643(10) 0.8623(2) -0.07411(12) 0.0534(5) Uani 1 1 d . . . . .
H2A H -0.0199 0.8780 -0.1079 0.064 Uiso 1 1 calc R U . . .
C2 C 0.14627(13) 0.6750(3) -0.07273(18) 0.0684(7) Uani 1 1 d . . . . .
H2B H 0.1657 0.6979 -0.1169 0.082 Uiso 1 1 calc R U . . .
C3 C 0.18583(14) 0.5766(3) -0.0122(2) 0.0730(8) Uani 1 1 d . . . . .
H3A H 0.2307 0.5367 -0.0160 0.088 Uiso 1 1 calc R U . . .
C4 C 0.15875(14) 0.5385(3) 0.05290(18) 0.0653(7) Uani 1 1 d . . . . .
H4A H 0.1845 0.4718 0.0936 0.078 Uiso 1 1 calc R U . . .
C5 C 0.09064(12) 0.6021(3) 0.05753(15) 0.0541(6) Uani 1 1 d . . . . .
C6 C 0.05656(14) 0.5727(3) 0.12217(15) 0.0581(6) Uani 1 1 d . . . . .
C7 C -0.00872(15) 0.6386(3) 0.12206(16) 0.0627(7) Uani 1 1 d . . . . .
H7A H -0.0299 0.6188 0.1653 0.075 Uiso 1 1 calc R U . . .
C8 C -0.04459(15) 0.7361(3) 0.05747(16) 0.0594(6) Uani 1 1 d . . . . .
H8A H -0.0897 0.7794 0.0581 0.071 Uiso 1 1 calc R U . . .
C9 C -0.01450(12) 0.7689(2) -0.00683(14) 0.0489(5) Uani 1 1 d . . . . .
C10 C -0.11377(13) 0.9319(3) -0.09389(16) 0.0542(6) Uani 1 1 d . . . . .
C11 C -0.13531(12) 1.0123(3) -0.17621(15) 0.0520(6) Uani 1 1 d . . . . .
C12 C -0.18406(13) 1.1289(3) -0.18460(17) 0.0599(6) Uani 1 1 d . . . . .
H12A H -0.2022 1.1545 -0.1398 0.072 Uiso 1 1 calc R U . . .
C13 C -0.20621(15) 1.2080(3) -0.2589(2) 0.0723(8) Uani 1 1 d . . . . .
H13A H -0.2376 1.2889 -0.2632 0.087 Uiso 1 1 calc R U . . .
C14 C -0.18195(15) 1.1675(3) -0.32684(19) 0.0724(8) Uani 1 1 d . . . . .
H14A H -0.1971 1.2206 -0.3770 0.087 Uiso 1 1 calc R U . . .
C15 C -0.13544(16) 1.0489(3) -0.32029(18) 0.0701(7) Uani 1 1 d . . . . .
H15A H -0.1199 1.0201 -0.3664 0.084 Uiso 1 1 calc R U . . .
C16 C -0.11161(15) 0.9720(3) -0.24538(17) 0.0604(6) Uani 1 1 d . . . . .
H16A H -0.0794 0.8924 -0.2411 0.073 Uiso 1 1 calc R U . . .

loop_
_atom_site_aniso_label
_atom_site_aniso_U_11
_atom_site_aniso_U_22
_atom_site_aniso_U_33
_atom_site_aniso_U_23
_atom_site_aniso_U_13
_atom_site_aniso_U_12
Cl 0.0951(6) 0.0772(5) 0.0685(5) 0.0157(3) 0.0135(4) 0.0073(4)
O 0.0676(11) 0.1172(17) 0.0782(12) 0.0190(12) 0.0423(10) 0.0341(11)
C1 0.0427(11) 0.0539(13) 0.0514(12) -0.0085(10) 0.0145(9) -0.0030(10)
N1 0.0450(11) 0.0711(13) 0.0606(12) 0.0017(10) 0.0211(9) 0.0022(9)
N2 0.0449(10) 0.0634(12) 0.0568(11) 0.0025(9) 0.0227(8) 0.0064(9)
C2 0.0462(13) 0.0889(19) 0.0766(17) -0.0021(15) 0.0281(12) 0.0045(13)
C3 0.0433(13) 0.088(2) 0.088(2) -0.0034(16) 0.0200(13) 0.0091(13)
C4 0.0495(13) 0.0712(17) 0.0708(16) 0.0032(13) 0.0108(12) 0.0088(12)
C5 0.0474(12) 0.0539(13) 0.0573(13) -0.0059(11) 0.0093(10) 0.0003(10)
C6 0.0641(15) 0.0543(14) 0.0523(13) -0.0005(11) 0.0112(11) -0.0031(11)
C7 0.0698(16) 0.0677(16) 0.0559(14) -0.0022(12) 0.0265(12) -0.0025(13)
C8 0.0572(14) 0.0645(15) 0.0623(14) -0.0051(12) 0.0265(11) 0.0064(12)
C9 0.0460(12) 0.0524(12) 0.0508(12) -0.0067(10) 0.0181(9) -0.0005(10)
C10 0.0468(12) 0.0580(14) 0.0597(14) -0.0077(11) 0.0186(10) 0.0022(10)
C11 0.0405(11) 0.0538(13) 0.0611(14) -0.0056(11) 0.0141(10) -0.0057(10)
C12 0.0452(12) 0.0614(14) 0.0718(16) -0.0067(13) 0.0151(11) 0.0036(11)
C13 0.0465(13) 0.0616(15) 0.101(2) 0.0061(15) 0.0093(13) 0.0088(12)
C14 0.0614(16) 0.0725(18) 0.0778(18) 0.0183(15) 0.0116(13) -0.0065(14)
C15 0.0742(17) 0.0718(17) 0.0697(17) 0.0085(13) 0.0295(14) -0.0008(14)
C16 0.0634(14) 0.0547(14) 0.0698(16) 0.0030(12) 0.0297(12) 0.0033(12)

loop_
_atom_type_symbol
_atom_type_description
_atom_type_scat_dispersion_real
_atom_type_scat_dispersion_imag
_atom_type_scat_source
C C 0.0033 0.0016 'International Tables Vol C Tables 4.2.6.8 and 6.1.1.4'
H H 0.0000 0.0000 'International Tables Vol C Tables 4.2.6.8 and 6.1.1.4'
N N 0.0061 0.0033 'International Tables Vol C Tables 4.2.6.8 and 6.1.1.4'
O O 0.0106 0.0060 'International Tables Vol C Tables 4.2.6.8 and 6.1.1.4'
Cl Cl 0.1484 0.1585 'International Tables Vol C Tables 4.2.6.8 and 6.1.1.4'

loop_
_geom_angle_atom_site_label_1
_geom_angle_atom_site_label_2
_geom_angle_atom_site_label_3
_geom_angle
_geom_angle_site_symmetry_1
_geom_angle_site_symmetry_3
_geom_angle_publ_flag
N1 C1 C5 122.9(2) . . ?
N1 C1 C9 116.6(2) . . ?
C5 C1 C9 120.5(2) . . ?
C2 N1 C1 117.1(2) . . ?
C10 N2 C9 128.93(19) . . ?
C10 N2 H2A 115.5 . . ?
C9 N2 H2A 115.5 . . ?
N1 C2 C3 124.2(2) . . ?
N1 C2 H2B 117.9 . . ?
C3 C2 H2B 117.9 . . ?
C4 C3 C2 119.8(2) . . ?
C4 C3 H3A 120.1 . . ?
C2 C3 H3A 120.1 . . ?
C3 C4 C5 118.9(2) . . ?
C3 C4 H4A 120.6 . . ?
C5 C4 H4A 120.6 . . ?
C1 C5 C4 117.2(2) . . ?
C1 C5 C6 118.2(2) . . ?
C4 C5 C6 124.6(2) . . ?
C7 C6 C5 120.9(2) . . ?
C7 C6 Cl 119.18(19) . . ?
C5 C6 Cl 119.92(19) . . ?
C6 C7 C8 120.6(2) . . ?
C6 C7 H7A 119.7 . . ?
C8 C7 H7A 119.7 . . ?
C9 C8 C7 121.2(2) . . ?
C9 C8 H8A 119.4 . . ?
C7 C8 H8A 119.4 . . ?
C8 C9 N2 125.4(2) . . ?
C8 C9 C1 118.5(2) . . ?
N2 C9 C1 116.10(19) . . ?
O C10 N2 122.6(2) . . ?
O C10 C11 121.9(2) . . ?
N2 C10 C11 115.6(2) . . ?
C12 C11 C16 118.6(2) . . ?
C12 C11 C10 117.6(2) . . ?
C16 C11 C10 123.8(2) . . ?
C11 C12 C13 120.6(2) . . ?
C11 C12 H12A 119.7 . . ?
C13 C12 H12A 119.7 . . ?
C14 C13 C12 120.2(2) . . ?
C14 C13 H13A 119.9 . . ?
C12 C13 H13A 119.9 . . ?
C15 C14 C13 119.8(3) . . ?
C15 C14 H14A 120.1 . . ?
C13 C14 H14A 120.1 . . ?
C14 C15 C16 120.1(3) . . ?
C14 C15 H15A 119.9 . . ?
C16 C15 H15A 119.9 . . ?
C15 C16 C11 120.6(2) . . ?
C15 C16 H16A 119.7 . . ?
C11 C16 H16A 119.7 . . ?

loop_
_geom_bond_atom_site_label_1
_geom_bond_atom_site_label_2
_geom_bond_distance
_geom_bond_site_symmetry_2
_geom_bond_publ_flag
Cl C6 1.735(3) . ?
O C10 1.217(3) . ?
C1 N1 1.373(3) . ?
C1 C5 1.407(3) . ?
C1 C9 1.428(3) . ?
N1 C2 1.313(3) . ?
N2 C10 1.357(3) . ?
N2 C9 1.389(3) . ?
N2 H2A 0.8600 . ?
C2 C3 1.386(4) . ?
C2 H2B 0.9300 . ?
C3 C4 1.361(4) . ?
C3 H3A 0.9300 . ?
C4 C5 1.416(3) . ?
C4 H4A 0.9300 . ?
C5 C6 1.420(3) . ?
C6 C7 1.355(4) . ?
C7 C8 1.400(4) . ?
C7 H7A 0.9300 . ?
C8 C9 1.373(3) . ?
C8 H8A 0.9300 . ?
C10 C11 1.495(4) . ?
C11 C12 1.378(3) . ?
C11 C16 1.391(3) . ?
C12 C13 1.381(4) . ?
C12 H12A 0.9300 . ?
C13 C14 1.379(4) . ?
C13 H13A 0.9300 . ?
C14 C15 1.369(4) . ?
C14 H14A 0.9300 . ?
C15 C16 1.380(4) . ?
C15 H15A 0.9300 . ?
C16 H16A 0.9300 . ?

loop_
_geom_torsion_atom_site_label_1
_geom_torsion_atom_site_label_2
_geom_torsion_atom_site_label_3
_geom_torsion_atom_site_label_4
_geom_torsion
_geom_torsion_site_symmetry_1
_geom_torsion_site_symmetry_2
_geom_torsion_site_symmetry_3
_geom_torsion_site_symmetry_4
_geom_torsion_publ_flag
C5 C1 N1 C2 0.8(3) . . . . ?
C9 C1 N1 C2 -179.3(2) . . . . ?
C1 N1 C2 C3 -1.0(4) . . . . ?
N1 C2 C3 C4 0.9(4) . . . . ?
C2 C3 C4 C5 -0.6(4) . . . . ?
N1 C1 C5 C4 -0.6(3) . . . . ?
C9 C1 C5 C4 179.6(2) . . . . ?
N1 C1 C5 C6 179.5(2) . . . . ?
C9 C1 C5 C6 -0.4(3) . . . . ?
C3 C4 C5 C1 0.5(4) . . . . ?
C3 C4 C5 C6 -179.6(2) . . . . ?
C1 C5 C6 C7 -0.2(3) . . . . ?
C4 C5 C6 C7 179.8(2) . . . . ?
C1 C5 C6 Cl -179.32(17) . . . . ?
C4 C5 C6 Cl 0.8(3) . . . . ?
C5 C6 C7 C8 0.8(4) . . . . ?
Cl C6 C7 C8 179.87(19) . . . . ?
C6 C7 C8 C9 -0.7(4) . . . . ?
C7 C8 C9 N2 179.0(2) . . . . ?
C7 C8 C9 C1 0.1(4) . . . . ?
C10 N2 C9 C8 -4.4(4) . . . . ?
C10 N2 C9 C1 174.4(2) . . . . ?
N1 C1 C9 C8 -179.4(2) . . . . ?
C5 C1 C9 C8 0.4(3) . . . . ?
N1 C1 C9 N2 1.6(3) . . . . ?
C5 C1 C9 N2 -178.53(19) . . . . ?
C9 N2 C10 O 6.1(4) . . . . ?
C9 N2 C10 C11 -173.6(2) . . . . ?
O C10 C11 C12 26.0(3) . . . . ?
N2 C10 C11 C12 -154.2(2) . . . . ?
O C10 C11 C16 -151.1(3) . . . . ?
N2 C10 C11 C16 28.7(3) . . . . ?
C16 C11 C12 C13 -2.9(4) . . . . ?
C10 C11 C12 C13 179.9(2) . . . . ?
C11 C12 C13 C14 2.5(4) . . . . ?
C12 C13 C14 C15 -0.4(4) . . . . ?
C13 C14 C15 C16 -1.4(4) . . . . ?
C14 C15 C16 C11 1.0(4) . . . . ?
C12 C11 C16 C15 1.1(4) . . . . ?
C10 C11 C16 C15 178.2(2) . . . . ?
